data_7153274
loop_
_publ_author_name
'Coluccini, Carmine'
'Dondi, Daniele'
'Caricato, Marco'
'Taglietti, Angelo'
'Boiocchi, Massimo'
'Pasini, Dario'

_publ_section_title
;
 Structurally-variable, rigid and optically-active D2 and D3 macrocycles
 possessing recognition properties towards C60.
;
_journal_issue 7
_journal_name_full 'Organic &amp; biomolecular chemistry'
_journal_page_first 1640
_journal_page_last 1649
_journal_paper_doi 10.1039/b920867d
_journal_volume 8
_journal_year 2010
_chemical_formula_moiety 'C64 H48 O12, 2(C3 H6 O)'
_chemical_formula_sum 'C70 H60 O14'
_chemical_formula_weight 1125.18
_chemical_name_common
;bis(bis(2-methoxy-3-methyl-naphthyl)-isophthalate)
bis(acetone) solvate
;
_chemical_name_systematic
;
?
;
_space_group_IT_number 4
_symmetry_cell_setting monoclinic
_symmetry_Int_Tables_number 4
_symmetry_space_group_name_Hall 'P 2yb'
_symmetry_space_group_name_H-M 'P 1 21 1'
_atom_sites_solution_hydrogens geom
_atom_sites_solution_primary direct
_atom_sites_solution_secondary difmap
_audit_creation_method SHELXL-97
_cell_angle_alpha 90.00
_cell_angle_beta 93.50(2)
_cell_angle_gamma 90.00
_cell_formula_units_Z 2
_cell_length_a 10.423(2)
_cell_length_b 10.230(3)
_cell_length_c 27.358(6)
_cell_measurement_reflns_used 25
_cell_measurement_temperature 293(2)
_cell_measurement_theta_max 12
_cell_measurement_theta_min 6
_cell_volume 2911.7(12)
_computing_cell_refinement 'CAD4 Express (Enraf Nonius, 1994)'
_computing_data_collection 'CAD4 Express (Enraf Nonius, 1994)'
_computing_data_reduction 'XCAD4 (Harms & Wocadlo, 1995)'
_computing_molecular_graphics 'Ortep-3 for Windows (Farrugia, 1997)'
_computing_publication_material 'WinGX publication routines (Farrugia, 1999)'
_computing_structure_refinement 'SHELXL-97 (Sheldrick, 1997)'
_computing_structure_solution 'SIR-97 (Altomare et al.,1999)'
_diffrn_ambient_temperature 293(2)
_diffrn_measured_fraction_theta_full 0.999
_diffrn_measured_fraction_theta_max 0.999
_diffrn_measurement_device_type 'Enraf-Nonius CAD4'
_diffrn_measurement_method 'omega scans'
_diffrn_radiation_monochromator graphite
_diffrn_radiation_source 'fine-focus sealed tube'
_diffrn_radiation_type MoK\a
_diffrn_radiation_wavelength 0.71073
_diffrn_reflns_av_R_equivalents 0.0382
_diffrn_reflns_av_sigmaI/netI 0.0854
_diffrn_reflns_limit_h_max 12
_diffrn_reflns_limit_h_min 0
_diffrn_reflns_limit_k_max 12
_diffrn_reflns_limit_k_min 0
_diffrn_reflns_limit_l_max 32
_diffrn_reflns_limit_l_min -32
_diffrn_reflns_number 5970
_diffrn_reflns_theta_full 25.08
_diffrn_reflns_theta_max 25.08
_diffrn_reflns_theta_min 1.49
_diffrn_standards_decay_% 0
_diffrn_standards_interval_time 333
_diffrn_standards_number 3
_exptl_absorpt_coefficient_mu 0.089
_exptl_absorpt_correction_T_max 0.9865
_exptl_absorpt_correction_T_min 0.8952
_exptl_absorpt_correction_type psi-scan
_exptl_absorpt_process_details
;
North A.C.T., Phillips D.C. & Mathews F.S. (1968) Acta. Cryst. A24, 351
;
_exptl_crystal_colour colorless
_exptl_crystal_density_diffrn 1.283
_exptl_crystal_density_method 'not measured'
_exptl_crystal_description irregular
_exptl_crystal_F_000 1184
_exptl_crystal_size_max 0.43
_exptl_crystal_size_mid 0.36
_exptl_crystal_size_min 0.15
_refine_diff_density_max 0.203
_refine_diff_density_min -0.237
_refine_diff_density_rms 0.048
_refine_ls_extinction_method none
_refine_ls_goodness_of_fit_ref 1.045
_refine_ls_hydrogen_treatment constr
_refine_ls_matrix_type full
_refine_ls_number_parameters 754
_refine_ls_number_reflns 5506
_refine_ls_number_restraints 37
_refine_ls_restrained_S_all 1.048
_refine_ls_R_factor_all 0.1470
_refine_ls_R_factor_gt 0.0689
_refine_ls_shift/su_max 0.011
_refine_ls_shift/su_mean 0.001
_refine_ls_structure_factor_coef Fsqd
_refine_ls_weighting_details 'calc w=1/[\s^2^(Fo^2^)+(0.0940P)^2^+0.0000P] where P=(Fo^2^+2Fc^2^)/3'
_refine_ls_weighting_scheme calc
_refine_ls_wR_factor_gt 0.1588
_refine_ls_wR_factor_ref 0.1980
_reflns_number_gt 2935
_reflns_number_total 5506
_reflns_threshold_expression >2sigma(I)
_cod_data_source_file b920867d.txt
_cod_data_source_block 3b
_cod_original_sg_symbol_H-M 'P 21'
_cod_database_code 7153274

loop_
_symmetry_equiv_pos_as_xyz
'x, y, z'
'-x, y+1/2, -z'

loop_
_atom_site_label
_atom_site_type_symbol
_atom_site_fract_x
_atom_site_fract_y
_atom_site_fract_z
_atom_site_U_iso_or_equiv
_atom_site_adp_type
_atom_site_occupancy
_atom_site_symmetry_multiplicity
_atom_site_calc_flag
_atom_site_refinement_flags
C1 C 0.9469(8) 0.5752(9) 0.6491(3) 0.054(2) Uani 1 1 d .
C2 C 0.9970(8) 0.5025(9) 0.6929(3) 0.060(2) Uani 1 1 d .
C3 C 1.0547(8) 0.3807(9) 0.6900(3) 0.057(2) Uani 1 1 d .
H3 H 1.0658 0.3432 0.6596 0.068 Uiso 1 1 calc R
C4 C 1.0957(8) 0.3151(9) 0.7323(3) 0.062(2) Uani 1 1 d .
C5 C 1.0827(11) 0.3716(11) 0.7771(3) 0.084(3) Uani 1 1 d .
H5 H 1.1107 0.3274 0.8055 0.101 Uiso 1 1 calc R
C6 C 1.0281(13) 0.4939(12) 0.7802(4) 0.100(4) Uani 1 1 d .
H6 H 1.0221 0.5343 0.8104 0.120 Uiso 1 1 calc R
C7 C 0.9825(10) 0.5556(11) 0.7377(3) 0.084(3) Uani 1 1 d .
H7 H 0.9408 0.6356 0.7398 0.101 Uiso 1 1 calc R
C8 C 1.1544(9) 0.1819(10) 0.7280(3) 0.068(3) Uani 1 1 d .
C9 C 1.2551(9) 0.0060(9) 0.7718(3) 0.071(3) Uani 1 1 d .
H9A H 1.3407 0.0164 0.7603 0.085 Uiso 1 1 calc R
H9B H 1.2086 -0.0571 0.7510 0.085 Uiso 1 1 calc R
C10 C 1.2623(9) -0.0389(9) 0.8241(3) 0.062(2) Uani 1 1 d .
C11 C 1.3577(8) 0.0090(9) 0.8555(3) 0.065(2) Uani 1 1 d .
H11 H 1.4158 0.0695 0.8444 0.078 Uiso 1 1 calc R
C12 C 1.3687(8) -0.0318(9) 0.9043(3) 0.059(2) Uani 1 1 d .
C13 C 1.4690(8) 0.0209(11) 0.9379(3) 0.075(3) Uani 1 1 d .
H13 H 1.5270 0.0812 0.9266 0.090 Uiso 1 1 calc R
C14 C 1.4791(9) -0.0157(12) 0.9846(4) 0.083(3) Uani 1 1 d .
H14 H 1.5436 0.0195 1.0056 0.100 Uiso 1 1 calc R
C15 C 1.3945(8) -0.1057(12) 1.0021(3) 0.078(3) Uani 1 1 d .
H15 H 1.4019 -0.1292 1.0350 0.094 Uiso 1 1 calc R
C16 C 1.2997(8) -0.1612(9) 0.9718(3) 0.058(2) Uani 1 1 d .
H16 H 1.2458 -0.2242 0.9840 0.069 Uiso 1 1 calc R
C17 C 1.2837(7) -0.1227(9) 0.9220(3) 0.054(2) Uani 1 1 d .
C18 C 1.1831(7) -0.1712(8) 0.8890(3) 0.050(2) Uani 1 1 d .
C19 C 1.1758(8) -0.1326(8) 0.8420(3) 0.055(2) Uani 1 1 d .
C20 C 1.0832(8) -0.2636(9) 0.9071(3) 0.051(2) Uani 1 1 d .
C21 C 1.1105(9) -0.3986(9) 0.9143(3) 0.058(2) Uani 1 1 d .
C22 C 1.2353(9) -0.4538(10) 0.9084(3) 0.065(3) Uani 1 1 d .
H22 H 1.3033 -0.4003 0.9007 0.079 Uiso 1 1 calc R
C23 C 1.2533(11) -0.5831(11) 0.9140(4) 0.084(3) Uani 1 1 d .
H23 H 1.3349 -0.6165 0.9098 0.100 Uiso 1 1 calc R
C24 C 1.1594(14) -0.6678(12) 0.9253(4) 0.101(4) Uani 1 1 d .
H24 H 1.1761 -0.7569 0.9284 0.122 Uiso 1 1 calc R
C25 C 1.0395(13) -0.6191(12) 0.9323(4) 0.094(4) Uani 1 1 d .
H25 H 0.9751 -0.6761 0.9408 0.113 Uiso 1 1 calc R
C26 C 1.0111(10) -0.4861(10) 0.9269(3) 0.070(3) Uani 1 1 d .
C27 C 0.8885(9) -0.4329(12) 0.9344(3) 0.074(3) Uani 1 1 d .
H27 H 0.8236 -0.4878 0.9441 0.089 Uiso 1 1 calc R
C28 C 0.8638(9) -0.3061(11) 0.9280(3) 0.065(3) Uani 1 1 d .
C29 C 0.9615(9) -0.2176(9) 0.9138(3) 0.058(2) Uani 1 1 d .
C30 C 0.7304(8) -0.2508(12) 0.9348(3) 0.074(3) Uani 1 1 d .
H30A H 0.6811 -0.3108 0.9537 0.089 Uiso 1 1 calc R
H30B H 0.7369 -0.1678 0.9520 0.089 Uiso 1 1 calc R
C31 C 0.5767(8) -0.3136(12) 0.8707(3) 0.068(3) Uani 1 1 d .
C32 C 0.5323(8) -0.2912(10) 0.8188(3) 0.064(2) Uani 1 1 d .
C33 C 0.5975(8) -0.2159(9) 0.7872(3) 0.059(2) Uani 1 1 d .
H33 H 0.6722 -0.1733 0.7986 0.070 Uiso 1 1 calc R
C34 C 0.5549(7) -0.2021(9) 0.7389(3) 0.056(2) Uani 1 1 d .
C35 C 0.4436(10) -0.2641(13) 0.7224(4) 0.092(4) Uani 1 1 d .
H35 H 0.4151 -0.2578 0.6896 0.110 Uiso 1 1 calc R
C36 C 0.3752(10) -0.3346(14) 0.7539(4) 0.101(4) Uani 1 1 d .
H36 H 0.2972 -0.3717 0.7429 0.121 Uiso 1 1 calc R
C37 C 0.4194(9) -0.3521(13) 0.8019(3) 0.091(4) Uani 1 1 d .
H37 H 0.3740 -0.4041 0.8228 0.110 Uiso 1 1 calc R
C38 C 0.6339(9) -0.1268(10) 0.7058(3) 0.063(2) Uani 1 1 d .
C39 C 0.6709(8) -0.0882(9) 0.6222(3) 0.062(2) Uani 1 1 d .
H39A H 0.6860 -0.1522 0.5971 0.074 Uiso 1 1 calc R
H39B H 0.7536 -0.0624 0.6374 0.074 Uiso 1 1 calc R
C40 C 0.6043(7) 0.0312(7) 0.5988(3) 0.0438(18) Uani 1 1 d .
C41 C 0.4742(7) 0.0537(8) 0.5996(3) 0.049(2) Uani 1 1 d .
H41 H 0.4247 -0.0018 0.6177 0.059 Uiso 1 1 calc R
C42 C 0.4148(7) 0.1564(8) 0.5741(2) 0.0464(19) Uani 1 1 d .
C43 C 0.2810(7) 0.1807(9) 0.5747(3) 0.057(2) Uani 1 1 d .
H43 H 0.2308 0.1282 0.5937 0.068 Uiso 1 1 calc R
C44 C 0.2240(8) 0.2819(9) 0.5474(3) 0.060(2) Uani 1 1 d .
H44 H 0.1368 0.2986 0.5493 0.072 Uiso 1 1 calc R
C45 C 0.2956(7) 0.3579(9) 0.5174(3) 0.059(2) Uani 1 1 d .
H45 H 0.2554 0.4224 0.4980 0.071 Uiso 1 1 calc R
C46 C 0.4264(7) 0.3386(8) 0.5162(3) 0.0501(19) Uani 1 1 d .
H46 H 0.4744 0.3911 0.4963 0.060 Uiso 1 1 calc R
C47 C 0.4879(7) 0.2391(7) 0.5450(3) 0.0424(18) Uani 1 1 d .
C48 C 0.6245(7) 0.2233(7) 0.5461(2) 0.0401(17) Uani 1 1 d .
C49 C 0.6770(7) 0.1194(8) 0.5727(3) 0.0470(19) Uani 1 1 d .
C50 C 0.7147(6) 0.3120(7) 0.5219(2) 0.0349(16) Uani 1 1 d .
C51 C 0.7479(7) 0.2892(7) 0.4731(3) 0.0443(19) Uani 1 1 d .
C52 C 0.6902(8) 0.1901(8) 0.4427(3) 0.054(2) Uani 1 1 d .
H52 H 0.6304 0.1341 0.4555 0.065 Uiso 1 1 calc R
C53 C 0.7201(8) 0.1757(9) 0.3961(3) 0.058(2) Uani 1 1 d .
H53 H 0.6806 0.1100 0.3772 0.070 Uiso 1 1 calc R
C54 C 0.8107(8) 0.2583(9) 0.3752(3) 0.060(2) Uani 1 1 d .
H54 H 0.8283 0.2500 0.3424 0.073 Uiso 1 1 calc R
C55 C 0.8714(7) 0.3502(9) 0.4041(3) 0.057(2) Uani 1 1 d .
H55 H 0.9328 0.4030 0.3906 0.068 Uiso 1 1 calc R
C56 C 0.8454(7) 0.3683(8) 0.4529(3) 0.0488(19) Uani 1 1 d .
C57 C 0.9102(7) 0.4630(8) 0.4842(3) 0.0483(19) Uani 1 1 d .
H57 H 0.9790 0.5094 0.4728 0.058 Uiso 1 1 calc R
C58 C 0.8735(7) 0.4861(8) 0.5298(3) 0.0479(19) Uani 1 1 d .
C59 C 0.7685(7) 0.4141(8) 0.5476(2) 0.0422(18) Uani 1 1 d .
C60 C 0.9419(8) 0.5873(8) 0.5623(3) 0.056(2) Uani 1 1 d .
H60A H 1.0138 0.6235 0.5459 0.067 Uiso 1 1 calc R
H60B H 0.8834 0.6580 0.5688 0.067 Uiso 1 1 calc R
C61 C 0.9779(9) -0.1084(12) 0.7931(3) 0.091(4) Uani 1 1 d .
H61A H 0.9103 -0.1199 0.8150 0.137 Uiso 1 1 calc R
H61B H 0.9480 -0.1346 0.7606 0.137 Uiso 1 1 calc R
H61C H 1.0028 -0.0181 0.7927 0.137 Uiso 1 1 calc R
C62 C 0.9739(12) 0.0013(12) 0.9415(4) 0.111(4) Uani 1 1 d .
H62A H 0.9047 0.0278 0.9609 0.167 Uiso 1 1 calc R
H62B H 1.0073 0.0763 0.9254 0.167 Uiso 1 1 calc R
H62C H 1.0409 -0.0377 0.9623 0.167 Uiso 1 1 calc R
C63 C 0.8850(7) 0.1579(9) 0.6122(3) 0.063(2) Uani 1 1 d .
H63A H 0.8803 0.2511 0.6084 0.095 Uiso 1 1 calc R
H63B H 0.9729 0.1302 0.6117 0.095 Uiso 1 1 calc R
H63C H 0.8515 0.1334 0.6428 0.095 Uiso 1 1 calc R
C64 C 0.6313(9) 0.5382(10) 0.5949(4) 0.083(3) Uani 1 1 d .
H64A H 0.6458 0.6068 0.5719 0.124 Uiso 1 1 calc R
H64B H 0.6297 0.5744 0.6272 0.124 Uiso 1 1 calc R
H64C H 0.5505 0.4966 0.5862 0.124 Uiso 1 1 calc R
O1 O 0.9872(5) 0.5278(5) 0.60730(19) 0.0569(14) Uani 1 1 d .
O2 O 0.8842(6) 0.6741(7) 0.6513(2) 0.0784(18) Uani 1 1 d .
O3 O 1.1886(6) 0.1295(6) 0.77083(19) 0.0710(17) Uani 1 1 d .
O4 O 1.1678(7) 0.1275(8) 0.6896(2) 0.092(2) Uani 1 1 d .
O5 O 1.0864(6) -0.1870(6) 0.80919(19) 0.0664(17) Uani 1 1 d .
O6 O 0.9282(6) -0.0904(7) 0.9061(2) 0.0733(17) Uani 1 1 d .
O7 O 0.6670(6) -0.2327(7) 0.8851(2) 0.0770(19) Uani 1 1 d .
O8 O 0.5360(7) -0.3965(10) 0.8968(2) 0.117(3) Uani 1 1 d .
O9 O 0.5950(5) -0.1459(6) 0.65838(19) 0.0647(16) Uani 1 1 d .
O10 O 0.7222(7) -0.0573(8) 0.7191(2) 0.095(2) Uani 1 1 d .
O11 O 0.8095(5) 0.0956(5) 0.57214(18) 0.0541(14) Uani 1 1 d .
O12 O 0.7320(5) 0.4445(5) 0.59382(18) 0.0532(14) Uani 1 1 d .
C65 C 0.436(2) 0.368(3) 0.6879(10) 0.258(12) Uani 1 1 d U
H65A H 0.3485 0.3408 0.6900 0.388 Uiso 1 1 calc R
H65B H 0.4567 0.3705 0.6542 0.388 Uiso 1 1 calc R
H65C H 0.4474 0.4535 0.7020 0.388 Uiso 1 1 calc R
C66 C 0.526(2) 0.271(3) 0.7160(9) 0.186(8) Uani 1 1 d U
C67 C 0.655(2) 0.284(3) 0.7043(7) 0.213(10) Uani 1 1 d U
H67A H 0.7064 0.3105 0.7329 0.319 Uiso 1 1 calc R
H67B H 0.6610 0.3489 0.6792 0.319 Uiso 1 1 calc R
H67C H 0.6861 0.2019 0.6928 0.319 Uiso 1 1 calc R
O13 O 0.504(2) 0.209(3) 0.7520(10) 0.387(18) Uani 1 1 d U
C68 C 0.746(3) 0.138(3) 0.8299(8) 0.259(12) Uani 1 1 d U
H68A H 0.8357 0.1332 0.8248 0.389 Uiso 1 1 calc R
H68B H 0.6978 0.1463 0.7990 0.389 Uiso 1 1 calc R
H68C H 0.7195 0.0595 0.8460 0.389 Uiso 1 1 calc R
C69 C 0.722(2) 0.246(3) 0.8593(8) 0.193(9) Uani 1 1 d U
C70 C 0.6552(13) 0.3634(13) 0.8374(5) 0.38(2) Uani 1 1 d U
H70A H 0.5893 0.3912 0.8580 0.573 Uiso 1 1 calc R
H70B H 0.6174 0.3417 0.8055 0.573 Uiso 1 1 calc R
H70C H 0.7164 0.4327 0.8344 0.573 Uiso 1 1 calc R
O14 O 0.7319(13) 0.2321(13) 0.9060(5) 0.192(5) Uani 1 1 d U

loop_
_atom_site_aniso_label
_atom_site_aniso_U_11
_atom_site_aniso_U_22
_atom_site_aniso_U_33
_atom_site_aniso_U_23
_atom_site_aniso_U_13
_atom_site_aniso_U_12
C1 0.046(5) 0.049(5) 0.066(6) -0.005(5) -0.004(4) -0.008(5)
C2 0.064(6) 0.055(6) 0.060(5) -0.003(5) -0.008(4) -0.012(5)
C3 0.064(5) 0.056(6) 0.050(5) -0.004(4) -0.002(4) -0.013(5)
C4 0.065(6) 0.063(6) 0.055(5) 0.009(5) -0.013(4) -0.008(5)
C5 0.135(9) 0.073(7) 0.043(5) 0.008(5) -0.014(5) -0.002(7)
C6 0.157(12) 0.077(8) 0.065(7) -0.017(6) 0.001(7) -0.002(8)
C7 0.109(8) 0.079(7) 0.064(6) -0.005(6) -0.005(5) 0.009(7)
C8 0.082(6) 0.071(7) 0.049(5) 0.013(5) -0.005(5) -0.004(6)
C9 0.083(7) 0.056(6) 0.073(6) 0.015(5) -0.004(5) -0.002(6)
C10 0.068(6) 0.059(6) 0.058(5) 0.013(4) -0.004(4) -0.006(5)
C11 0.066(6) 0.057(6) 0.071(6) 0.020(5) 0.004(5) -0.019(5)
C12 0.046(5) 0.056(5) 0.072(6) -0.004(5) -0.014(4) -0.005(5)
C13 0.062(6) 0.089(7) 0.073(6) -0.001(6) -0.006(5) -0.029(6)
C14 0.053(6) 0.115(9) 0.080(7) -0.020(7) -0.012(5) -0.009(7)
C15 0.058(6) 0.119(9) 0.056(5) -0.005(6) -0.013(4) 0.009(7)
C16 0.055(5) 0.068(6) 0.050(4) 0.000(4) -0.005(4) -0.003(5)
C17 0.043(5) 0.061(5) 0.057(5) 0.003(4) -0.008(4) 0.004(5)
C18 0.046(4) 0.056(5) 0.045(4) 0.004(4) -0.009(3) -0.006(4)
C19 0.061(5) 0.050(5) 0.051(4) 0.010(4) -0.014(4) -0.005(5)
C20 0.052(5) 0.061(6) 0.041(4) 0.010(4) -0.008(4) -0.004(5)
C21 0.059(5) 0.062(6) 0.051(5) -0.003(4) -0.012(4) -0.008(5)
C22 0.069(6) 0.064(7) 0.062(5) 0.010(5) -0.004(5) -0.012(5)
C23 0.085(8) 0.069(7) 0.096(8) -0.001(6) -0.003(6) 0.001(7)
C24 0.126(11) 0.062(7) 0.115(9) 0.011(7) -0.008(8) -0.018(9)
C25 0.094(9) 0.078(9) 0.110(9) 0.018(7) 0.002(7) -0.025(7)
C26 0.076(7) 0.064(7) 0.069(6) 0.021(5) -0.018(5) -0.019(6)
C27 0.058(6) 0.103(9) 0.059(5) 0.032(6) -0.004(4) -0.024(6)
C28 0.056(6) 0.090(8) 0.047(5) 0.016(5) -0.014(4) -0.014(6)
C29 0.060(6) 0.066(6) 0.046(5) -0.002(4) -0.008(4) -0.011(5)
C30 0.052(5) 0.109(8) 0.058(5) 0.007(5) -0.010(4) -0.005(6)
C31 0.038(5) 0.108(8) 0.057(5) 0.002(6) -0.009(4) -0.015(6)
C32 0.043(5) 0.089(7) 0.059(5) 0.015(5) -0.002(4) -0.013(5)
C33 0.043(5) 0.074(6) 0.057(5) 0.017(5) -0.015(4) -0.004(5)
C34 0.040(5) 0.068(6) 0.060(5) 0.007(5) -0.006(4) -0.002(5)
C35 0.077(7) 0.128(10) 0.067(6) 0.034(6) -0.017(5) -0.026(7)
C36 0.072(7) 0.149(11) 0.080(7) 0.024(7) -0.007(5) -0.071(8)
C37 0.060(6) 0.143(11) 0.070(6) 0.008(7) -0.003(5) -0.043(7)
C38 0.062(6) 0.065(6) 0.059(5) 0.020(5) -0.013(4) 0.002(5)
C39 0.069(5) 0.060(6) 0.057(5) 0.019(4) 0.003(4) 0.002(5)
C40 0.051(5) 0.035(4) 0.044(4) 0.000(4) -0.006(3) -0.005(4)
C41 0.044(5) 0.043(5) 0.060(5) 0.015(4) 0.002(4) -0.009(4)
C42 0.043(4) 0.058(5) 0.037(4) 0.005(4) -0.004(3) -0.011(4)
C43 0.039(5) 0.058(5) 0.073(5) 0.001(5) 0.004(4) -0.007(4)
C44 0.036(4) 0.064(6) 0.080(6) 0.007(5) 0.003(4) 0.003(5)
C45 0.035(4) 0.052(5) 0.089(6) 0.018(5) -0.010(4) -0.003(4)
C46 0.053(5) 0.042(5) 0.055(4) 0.009(4) 0.000(4) -0.004(4)
C47 0.042(4) 0.029(4) 0.055(4) 0.001(3) -0.007(3) 0.003(4)
C48 0.038(4) 0.039(4) 0.042(4) -0.001(3) -0.007(3) -0.007(4)
C49 0.046(5) 0.049(5) 0.044(4) -0.005(4) -0.004(3) 0.004(4)
C50 0.027(3) 0.031(4) 0.046(4) 0.005(3) -0.004(3) 0.001(3)
C51 0.037(4) 0.039(4) 0.055(5) 0.014(4) -0.010(3) 0.005(4)
C52 0.053(5) 0.047(5) 0.061(5) -0.003(4) -0.012(4) -0.007(4)
C53 0.067(6) 0.055(5) 0.052(5) 0.005(4) -0.011(4) 0.005(5)
C54 0.062(6) 0.073(6) 0.045(4) 0.004(5) -0.005(4) 0.019(5)
C55 0.045(5) 0.071(6) 0.055(5) 0.017(5) 0.008(4) 0.010(5)
C56 0.045(4) 0.049(5) 0.053(4) 0.015(4) 0.002(4) 0.002(4)
C57 0.046(4) 0.046(5) 0.052(5) 0.013(4) -0.006(4) -0.001(4)
C58 0.047(5) 0.038(4) 0.058(5) 0.017(4) -0.004(4) -0.004(4)
C59 0.045(4) 0.045(4) 0.037(4) 0.007(4) 0.001(3) 0.005(4)
C60 0.065(5) 0.043(5) 0.058(5) 0.015(4) -0.010(4) -0.019(4)
C61 0.078(7) 0.109(9) 0.082(6) 0.012(7) -0.039(5) -0.016(7)
C62 0.129(10) 0.082(8) 0.118(9) -0.031(8) -0.029(8) 0.006(8)
C63 0.042(5) 0.062(6) 0.082(6) -0.018(5) -0.015(4) 0.002(4)
C64 0.061(6) 0.078(7) 0.108(8) -0.021(6) -0.008(5) 0.021(6)
O1 0.056(3) 0.056(3) 0.057(3) 0.010(3) -0.011(3) -0.006(3)
O2 0.079(4) 0.076(5) 0.079(4) 0.007(4) -0.005(3) 0.002(4)
O3 0.090(4) 0.066(4) 0.055(3) 0.015(3) -0.007(3) 0.001(4)
O4 0.138(6) 0.081(5) 0.056(4) 0.008(4) -0.005(4) 0.020(5)
O5 0.078(4) 0.063(4) 0.056(3) 0.004(3) -0.020(3) -0.014(3)
O6 0.068(4) 0.066(4) 0.084(4) 0.008(4) -0.012(3) 0.008(4)
O7 0.071(4) 0.100(5) 0.057(3) 0.012(4) -0.015(3) -0.009(4)
O8 0.096(5) 0.171(9) 0.079(5) 0.047(6) -0.022(4) -0.074(6)
O9 0.070(4) 0.064(4) 0.058(3) 0.023(3) -0.010(3) -0.003(3)
O10 0.090(5) 0.109(6) 0.083(4) 0.014(4) -0.013(4) -0.038(5)
O11 0.043(3) 0.053(3) 0.065(3) 0.000(3) -0.005(2) 0.000(3)
O12 0.052(3) 0.048(3) 0.060(3) -0.004(3) 0.002(3) 0.007(3)
C65 0.17(2) 0.27(3) 0.33(3) -0.03(3) 0.05(2) 0.00(2)
C66 0.104(14) 0.25(3) 0.20(2) -0.009(18) 0.007(13) 0.019(16)
C67 0.162(18) 0.29(3) 0.193(18) 0.032(19) 0.028(14) 0.01(2)
O13 0.32(2) 0.46(4) 0.39(3) 0.22(3) 0.11(2) -0.04(3)
C68 0.35(3) 0.21(2) 0.22(2) -0.10(2) -0.01(2) 0.10(2)
C69 0.24(2) 0.19(2) 0.137(15) -0.049(16) -0.049(16) -0.016(18)
C70 0.56(5) 0.23(3) 0.34(4) 0.05(3) -0.08(4) 0.17(4)
O14 0.203(13) 0.173(12) 0.203(13) -0.037(11) 0.032(11) -0.035(10)

loop_
_atom_type_symbol
_atom_type_description
_atom_type_scat_dispersion_real
_atom_type_scat_dispersion_imag
_atom_type_scat_source
C C 0.0033 0.0016 'International Tables Vol C Tables 4.2.6.8 and 6.1.1.4'
H H 0.0000 0.0000 'International Tables Vol C Tables 4.2.6.8 and 6.1.1.4'
O O 0.0106 0.0060 'International Tables Vol C Tables 4.2.6.8 and 6.1.1.4'

loop_
_geom_angle_atom_site_label_1
_geom_angle_atom_site_label_2
_geom_angle_atom_site_label_3
_geom_angle
O2 C1 O1 123.1(8)
O2 C1 C2 123.2(9)
O1 C1 C2 113.4(8)
C7 C2 C3 118.8(8)
C7 C2 C1 118.5(9)
C3 C2 C1 122.7(8)
C4 C3 C2 120.1(8)
C4 C3 H3 119.9
C2 C3 H3 119.9
C5 C4 C3 120.1(9)
C5 C4 C8 121.2(8)
C3 C4 C8 118.7(8)
C4 C5 C6 120.1(9)
C4 C5 H5 119.9
C6 C5 H5 119.9
C5 C6 C7 119.0(10)
C5 C6 H6 120.5
C7 C6 H6 120.5
C2 C7 C6 121.7(10)
C2 C7 H7 119.2
C6 C7 H7 119.2
O4 C8 O3 123.2(9)
O4 C8 C4 124.0(8)
O3 C8 C4 112.8(8)
O3 C9 C10 106.4(7)
O3 C9 H9A 110.5
C10 C9 H9A 110.5
O3 C9 H9B 110.5
C10 C9 H9B 110.5
H9A C9 H9B 108.6
C11 C10 C19 118.5(7)
C11 C10 C9 118.9(8)
C19 C10 C9 122.6(8)
C10 C11 C12 120.6(8)
C10 C11 H11 119.7
C12 C11 H11 119.7
C17 C12 C11 121.0(7)
C17 C12 C13 118.5(8)
C11 C12 C13 120.5(8)
C14 C13 C12 121.0(9)
C14 C13 H13 119.5
C12 C13 H13 119.5
C13 C14 C15 120.5(9)
C13 C14 H14 119.8
C15 C14 H14 119.8
C16 C15 C14 121.1(9)
C16 C15 H15 119.4
C14 C15 H15 119.4
C15 C16 C17 120.2(9)
C15 C16 H16 119.9
C17 C16 H16 119.9
C12 C17 C16 118.7(7)
C12 C17 C18 118.0(7)
C16 C17 C18 123.3(8)
C19 C18 C17 119.9(8)
C19 C18 C20 119.9(7)
C17 C18 C20 120.2(7)
C18 C19 O5 120.2(7)
C18 C19 C10 121.9(7)
O5 C19 C10 117.8(7)
C29 C20 C21 119.5(8)
C29 C20 C18 119.2(8)
C21 C20 C18 121.2(8)
C20 C21 C26 120.1(9)
C20 C21 C22 122.8(9)
C26 C21 C22 117.1(8)
C23 C22 C21 119.7(10)
C23 C22 H22 120.1
C21 C22 H22 120.1
C22 C23 C24 123.8(12)
C22 C23 H23 118.1
C24 C23 H23 118.1
C23 C24 C25 118.4(11)
C23 C24 H24 120.8
C25 C24 H24 120.8
C24 C25 C26 121.9(11)
C24 C25 H25 119.0
C26 C25 H25 119.0
C25 C26 C27 123.1(10)
C25 C26 C21 118.9(10)
C27 C26 C21 118.0(9)
C28 C27 C26 121.6(9)
C28 C27 H27 119.2
C26 C27 H27 119.2
C27 C28 C29 121.1(10)
C27 C28 C30 121.1(10)
C29 C28 C30 117.9(10)
O6 C29 C20 122.4(8)
O6 C29 C28 117.9(9)
C20 C29 C28 119.7(9)
O7 C30 C28 106.9(7)
O7 C30 H30A 110.3
C28 C30 H30A 110.3
O7 C30 H30B 110.3
C28 C30 H30B 110.3
H30A C30 H30B 108.6
O8 C31 O7 123.2(8)
O8 C31 C32 125.2(9)
O7 C31 C32 111.6(9)
C33 C32 C37 119.0(8)
C33 C32 C31 123.7(8)
C37 C32 C31 117.3(8)
C32 C33 C34 121.4(8)
C32 C33 H33 119.3
C34 C33 H33 119.3
C33 C34 C35 119.1(8)
C33 C34 C38 118.9(7)
C35 C34 C38 121.9(8)
C36 C35 C34 120.1(9)
C36 C35 H35 120.0
C34 C35 H35 120.0
C35 C36 C37 121.1(9)
C35 C36 H36 119.5
C37 C36 H36 119.5
C36 C37 C32 119.2(9)
C36 C37 H37 120.4
C32 C37 H37 120.4
O10 C38 O9 123.9(8)
O10 C38 C34 124.5(8)
O9 C38 C34 111.6(8)
O9 C39 C40 111.4(7)
O9 C39 H39A 109.4
C40 C39 H39A 109.4
O9 C39 H39B 109.4
C40 C39 H39B 109.4
H39A C39 H39B 108.0
C41 C40 C49 117.6(7)
C41 C40 C39 123.4(7)
C49 C40 C39 118.9(7)
C40 C41 C42 122.0(7)
C40 C41 H41 119.0
C42 C41 H41 119.0
C41 C42 C47 119.7(7)
C41 C42 C43 122.5(7)
C47 C42 C43 117.8(7)
C44 C43 C42 120.9(8)
C44 C43 H43 119.6
C42 C43 H43 119.6
C45 C44 C43 120.7(8)
C45 C44 H44 119.6
C43 C44 H44 119.6
C46 C45 C44 120.3(8)
C46 C45 H45 119.9
C44 C45 H45 119.9
C45 C46 C47 120.2(7)
C45 C46 H46 119.9
C47 C46 H46 119.9
C42 C47 C46 120.1(7)
C42 C47 C48 119.3(6)
C46 C47 C48 120.6(7)
C49 C48 C47 117.4(7)
C49 C48 C50 117.5(6)
C47 C48 C50 125.1(6)
C48 C49 C40 123.6(7)
C48 C49 O11 119.1(7)
C40 C49 O11 117.2(7)
C59 C50 C51 119.7(6)
C59 C50 C48 119.3(6)
C51 C50 C48 120.9(6)
C52 C51 C50 123.3(7)
C52 C51 C56 117.6(7)
C50 C51 C56 119.1(7)
C53 C52 C51 121.3(8)
C53 C52 H52 119.3
C51 C52 H52 119.3
C52 C53 C54 121.3(8)
C52 C53 H53 119.3
C54 C53 H53 119.3
C55 C54 C53 118.5(8)
C55 C54 H54 120.8
C53 C54 H54 120.8
C54 C55 C56 122.6(8)
C54 C55 H55 118.7
C56 C55 H55 118.7
C55 C56 C57 123.4(7)
C55 C56 C51 118.5(7)
C57 C56 C51 118.1(7)
C58 C57 C56 121.4(7)
C58 C57 H57 119.3
C56 C57 H57 119.3
C57 C58 C59 119.4(7)
C57 C58 C60 120.8(7)
C59 C58 C60 119.8(7)
C50 C59 O12 121.2(7)
C50 C59 C58 121.4(7)
O12 C59 C58 117.1(7)
O1 C60 C58 109.5(6)
O1 C60 H60A 109.8
C58 C60 H60A 109.8
O1 C60 H60B 109.8
C58 C60 H60B 109.8
H60A C60 H60B 108.2
O5 C61 H61A 109.5
O5 C61 H61B 109.5
H61A C61 H61B 109.5
O5 C61 H61C 109.5
H61A C61 H61C 109.5
H61B C61 H61C 109.5
O6 C62 H62A 109.5
O6 C62 H62B 109.5
H62A C62 H62B 109.5
O6 C62 H62C 109.5
H62A C62 H62C 109.5
H62B C62 H62C 109.5
O11 C63 H63A 109.5
O11 C63 H63B 109.5
H63A C63 H63B 109.5
O11 C63 H63C 109.5
H63A C63 H63C 109.5
H63B C63 H63C 109.5
O12 C64 H64A 109.5
O12 C64 H64B 109.5
H64A C64 H64B 109.5
O12 C64 H64C 109.5
H64A C64 H64C 109.5
H64B C64 H64C 109.5
C1 O1 C60 118.6(7)
C8 O3 C9 118.5(7)
C19 O5 C61 117.7(7)
C29 O6 C62 117.3(7)
C31 O7 C30 118.1(8)
C38 O9 C39 117.2(7)
C49 O11 C63 113.8(6)
C59 O12 C64 114.6(6)
C66 C65 H65A 109.5
C66 C65 H65B 109.5
H65A C65 H65B 109.5
C66 C65 H65C 109.5
H65A C65 H65C 109.5
H65B C65 H65C 109.5
O13 C66 C67 118(3)
O13 C66 C65 127(2)
C67 C66 C65 112(3)
C66 C67 H67A 109.5
C66 C67 H67B 109.5
H67A C67 H67B 109.5
C66 C67 H67C 109.5
H67A C67 H67C 109.5
H67B C67 H67C 109.5
C69 C68 H68A 109.5
C69 C68 H68B 109.5
H68A C68 H68B 109.5
C69 C68 H68C 109.5
H68A C68 H68C 109.5
H68B C68 H68C 109.5
O14 C69 C68 118(2)
O14 C69 C70 120(2)
C68 C69 C70 120.0(16)
C69 C70 H70A 109.5
C69 C70 H70B 109.5
H70A C70 H70B 109.5
C69 C70 H70C 109.5
H70A C70 H70C 109.5
H70B C70 H70C 109.5

loop_
_geom_bond_atom_site_label_1
_geom_bond_atom_site_label_2
_geom_bond_distance
C1 O2 1.208(10)
C1 O1 1.334(10)
C1 C2 1.477(12)
C2 C7 1.358(12)
C2 C3 1.387(12)
C3 C4 1.383(11)
C3 H3 0.9300
C4 C5 1.368(12)
C4 C8 1.501(13)
C5 C6 1.379(15)
C5 H5 0.9300
C6 C7 1.381(14)
C6 H6 0.9300
C7 H7 0.9300
C8 O4 1.203(10)
C8 O3 1.319(9)
C9 O3 1.441(11)
C9 C10 1.500(11)
C9 H9A 0.9700
C9 H9B 0.9700
C10 C11 1.365(11)
C10 C19 1.424(11)
C11 C12 1.396(11)
C11 H11 0.9300
C12 C17 1.391(11)
C12 C13 1.453(11)
C13 C14 1.329(12)
C13 H13 0.9300
C14 C15 1.380(14)
C14 H14 0.9300
C15 C16 1.374(11)
C15 H15 0.9300
C16 C17 1.418(10)
C16 H16 0.9300
C17 C18 1.431(10)
C18 C19 1.342(10)
C18 C20 1.512(11)
C19 O5 1.372(9)
C20 C29 1.376(12)
C20 C21 1.421(12)
C21 C26 1.427(12)
C21 C22 1.436(12)
C22 C23 1.343(14)
C22 H22 0.9300
C23 C24 1.358(15)
C23 H23 0.9300
C24 C25 1.369(16)
C24 H24 0.9300
C25 C26 1.398(16)
C25 H25 0.9300
C26 C27 1.416(14)
C27 C28 1.332(14)
C27 H27 0.9300
C28 C29 1.434(13)
C28 C30 1.523(13)
C29 O6 1.360(11)
C30 O7 1.488(9)
C30 H30A 0.9700
C30 H30B 0.9700
C31 O8 1.202(12)
C31 O7 1.296(11)
C31 C32 1.484(11)
C32 C33 1.370(11)
C32 C37 1.387(12)
C33 C34 1.374(10)
C33 H33 0.9300
C34 C35 1.375(12)
C34 C38 1.479(12)
C35 C36 1.359(13)
C35 H35 0.9300
C36 C37 1.377(12)
C36 H36 0.9300
C37 H37 0.9300
C38 O10 1.202(10)
C38 O9 1.348(9)
C39 O9 1.431(9)
C39 C40 1.526(11)
C39 H39A 0.9700
C39 H39B 0.9700
C40 C41 1.377(10)
C40 C49 1.402(10)
C41 C42 1.386(10)
C41 H41 0.9300
C42 C47 1.416(10)
C42 C43 1.417(10)
C43 C44 1.389(12)
C43 H43 0.9300
C44 C45 1.382(11)
C44 H44 0.9300
C45 C46 1.381(10)
C45 H45 0.9300
C46 C47 1.417(10)
C46 H46 0.9300
C47 C48 1.431(9)
C48 C49 1.381(10)
C48 C50 1.491(10)
C49 O11 1.404(9)
C50 C59 1.360(10)
C50 C51 1.421(10)
C51 C52 1.420(11)
C51 C56 1.435(10)
C52 C53 1.339(10)
C52 H52 0.9300
C53 C54 1.414(12)
C53 H53 0.9300
C54 C55 1.358(12)
C54 H54 0.9300
C55 C56 1.393(10)
C55 H55 0.9300
C56 C57 1.434(11)
C57 C58 1.350(10)
C57 H57 0.9300
C58 C59 1.428(10)
C58 C60 1.514(10)
C59 O12 1.378(8)
C60 O1 1.428(8)
C60 H60A 0.9700
C60 H60B 0.9700
C61 O5 1.435(11)
C61 H61A 0.9600
C61 H61B 0.9600
C61 H61C 0.9600
C62 O6 1.411(12)
C62 H62A 0.9600
C62 H62B 0.9600
C62 H62C 0.9600
C63 O11 1.455(9)
C63 H63A 0.9600
C63 H63B 0.9600
C63 H63C 0.9600
C64 O12 1.423(10)
C64 H64A 0.9600
C64 H64B 0.9600
C64 H64C 0.9600
C65 C66 1.54(3)
C65 H65A 0.9600
C65 H65B 0.9600
C65 H65C 0.9600
C66 O13 1.20(3)
C66 C67 1.41(2)
C67 H67A 0.9600
C67 H67B 0.9600
C67 H67C 0.9600
C68 C69 1.40(3)
C68 H68A 0.9600
C68 H68B 0.9600
C68 H68C 0.9600
C69 O14 1.28(2)
C69 C70 1.49(3)
C70 H70A 0.9600
C70 H70B 0.9600
C70 H70C 0.9600

loop_
_geom_torsion_atom_site_label_1
_geom_torsion_atom_site_label_2
_geom_torsion_atom_site_label_3
_geom_torsion_atom_site_label_4
_geom_torsion
O2 C1 C2 C7 -6.5(13)
O1 C1 C2 C7 167.9(8)
O2 C1 C2 C3 171.6(8)
O1 C1 C2 C3 -14.1(11)
C7 C2 C3 C4 0.3(12)
C1 C2 C3 C4 -177.7(8)
C2 C3 C4 C5 -1.7(13)
C2 C3 C4 C8 178.3(8)
C3 C4 C5 C6 0.3(16)
C8 C4 C5 C6 -179.8(10)
C4 C5 C6 C7 2.6(18)
C3 C2 C7 C6 2.6(15)
C1 C2 C7 C6 -179.3(10)
C5 C6 C7 C2 -4.1(18)
C5 C4 C8 O4 179.7(10)
C3 C4 C8 O4 -0.3(14)
C5 C4 C8 O3 0.5(12)
C3 C4 C8 O3 -179.5(8)
O3 C9 C10 C11 -82.6(10)
O3 C9 C10 C19 99.3(9)
C19 C10 C11 C12 -0.8(14)
C9 C10 C11 C12 -179.1(8)
C10 C11 C12 C17 0.4(14)
C10 C11 C12 C13 -179.0(9)
C17 C12 C13 C14 -0.6(15)
C11 C12 C13 C14 178.9(10)
C12 C13 C14 C15 0.4(17)
C13 C14 C15 C16 1.1(16)
C14 C15 C16 C17 -2.5(15)
C11 C12 C17 C16 179.7(8)
C13 C12 C17 C16 -0.8(12)
C11 C12 C17 C18 -1.2(12)
C13 C12 C17 C18 178.3(8)
C15 C16 C17 C12 2.3(13)
C15 C16 C17 C18 -176.7(8)
C12 C17 C18 C19 2.5(12)
C16 C17 C18 C19 -178.5(8)
C12 C17 C18 C20 -176.2(8)
C16 C17 C18 C20 2.9(12)
C17 C18 C19 O5 174.5(7)
C20 C18 C19 O5 -6.9(12)
C17 C18 C19 C10 -3.0(13)
C20 C18 C19 C10 175.6(8)
C11 C10 C19 C18 2.2(13)
C9 C10 C19 C18 -179.6(9)
C11 C10 C19 O5 -175.4(8)
C9 C10 C19 O5 2.8(12)
C19 C18 C20 C29 -73.4(10)
C17 C18 C20 C29 105.3(9)
C19 C18 C20 C21 102.4(9)
C17 C18 C20 C21 -78.9(10)
C29 C20 C21 C26 1.8(12)
C18 C20 C21 C26 -174.0(7)
C29 C20 C21 C22 -179.6(7)
C18 C20 C21 C22 4.6(12)
C20 C21 C22 C23 -177.6(9)
C26 C21 C22 C23 1.1(13)
C21 C22 C23 C24 -0.3(16)
C22 C23 C24 C25 -1.0(18)
C23 C24 C25 C26 1.4(18)
C24 C25 C26 C27 -179.2(10)
C24 C25 C26 C21 -0.6(16)
C20 C21 C26 C25 178.0(9)
C22 C21 C26 C25 -0.7(13)
C20 C21 C26 C27 -3.3(12)
C22 C21 C26 C27 178.0(8)
C25 C26 C27 C28 -178.5(10)
C21 C26 C27 C28 2.9(13)
C26 C27 C28 C29 -1.0(14)
C26 C27 C28 C30 178.3(7)
C21 C20 C29 O6 -178.0(7)
C18 C20 C29 O6 -2.1(11)
C21 C20 C29 C28 0.2(11)
C18 C20 C29 C28 176.1(7)
C27 C28 C29 O6 177.6(8)
C30 C28 C29 O6 -1.6(11)
C27 C28 C29 C20 -0.6(12)
C30 C28 C29 C20 -179.9(7)
C27 C28 C30 O7 -101.5(10)
C29 C28 C30 O7 77.7(10)
O8 C31 C32 C33 -165.6(11)
O7 C31 C32 C33 13.9(14)
O8 C31 C32 C37 13.4(16)
O7 C31 C32 C37 -167.1(10)
C37 C32 C33 C34 -1.5(15)
C31 C32 C33 C34 177.5(9)
C32 C33 C34 C35 0.7(14)
C32 C33 C34 C38 -175.9(9)
C33 C34 C35 C36 2.0(17)
C38 C34 C35 C36 178.6(11)
C34 C35 C36 C37 -4(2)
C35 C36 C37 C32 3(2)
C33 C32 C37 C36 -0.5(17)
C31 C32 C37 C36 -179.6(11)
C33 C34 C38 O10 -13.5(14)
C35 C34 C38 O10 169.9(11)
C33 C34 C38 O9 166.4(8)
C35 C34 C38 O9 -10.2(13)
O9 C39 C40 C41 -20.5(10)
O9 C39 C40 C49 163.3(7)
C49 C40 C41 C42 2.3(11)
C39 C40 C41 C42 -173.9(7)
C40 C41 C42 C47 2.2(11)
C40 C41 C42 C43 -179.9(7)
C41 C42 C43 C44 -177.7(8)
C47 C42 C43 C44 0.3(12)
C42 C43 C44 C45 2.7(13)
C43 C44 C45 C46 -3.4(13)
C44 C45 C46 C47 1.1(12)
C41 C42 C47 C46 175.5(7)
C43 C42 C47 C46 -2.5(10)
C41 C42 C47 C48 -6.2(10)
C43 C42 C47 C48 175.7(7)
C45 C46 C47 C42 1.9(11)
C45 C46 C47 C48 -176.3(7)
C42 C47 C48 C49 5.6(10)
C46 C47 C48 C49 -176.2(7)
C42 C47 C48 C50 -172.8(6)
C46 C47 C48 C50 5.4(11)
C47 C48 C49 C40 -1.1(11)
C50 C48 C49 C40 177.5(6)
C47 C48 C49 O11 176.0(6)
C50 C48 C49 O11 -5.4(10)
C41 C40 C49 C48 -2.9(11)
C39 C40 C49 C48 173.6(7)
C41 C40 C49 O11 180.0(6)
C39 C40 C49 O11 -3.6(10)
C49 C48 C50 C59 -86.7(8)
C47 C48 C50 C59 91.7(8)
C49 C48 C50 C51 91.4(8)
C47 C48 C50 C51 -90.1(8)
C59 C50 C51 C52 -175.9(7)
C48 C50 C51 C52 6.0(10)
C59 C50 C51 C56 4.8(9)
C48 C50 C51 C56 -173.3(6)
C50 C51 C52 C53 177.0(7)
C56 C51 C52 C53 -3.7(11)
C51 C52 C53 C54 0.1(12)
C52 C53 C54 C55 2.7(12)
C53 C54 C55 C56 -1.8(12)
C54 C55 C56 C57 178.7(7)
C54 C55 C56 C51 -1.8(11)
C52 C51 C56 C55 4.5(10)
C50 C51 C56 C55 -176.2(7)
C52 C51 C56 C57 -176.0(7)
C50 C51 C56 C57 3.3(10)
C55 C56 C57 C58 173.5(8)
C51 C56 C57 C58 -6.0(10)
C56 C57 C58 C59 0.5(11)
C56 C57 C58 C60 -179.4(7)
C51 C50 C59 O12 175.5(6)
C48 C50 C59 O12 -6.3(9)
C51 C50 C59 C58 -10.6(9)
C48 C50 C59 C58 167.5(6)
C57 C58 C59 C50 8.1(10)
C60 C58 C59 C50 -172.1(6)
C57 C58 C59 O12 -177.9(7)
C60 C58 C59 O12 2.0(10)
C57 C58 C60 O1 -124.2(7)
C59 C58 C60 O1 55.9(9)
O2 C1 O1 C60 -7.6(11)
C2 C1 O1 C60 178.0(6)
C58 C60 O1 C1 -121.3(8)
O4 C8 O3 C9 5.5(13)
C4 C8 O3 C9 -175.3(7)
C10 C9 O3 C8 -171.1(7)
C18 C19 O5 C61 106.9(9)
C10 C19 O5 C61 -75.4(10)
C20 C29 O6 C62 -74.4(12)
C28 C29 O6 C62 107.4(9)
O8 C31 O7 C30 5.2(15)
C32 C31 O7 C30 -174.3(8)
C28 C30 O7 C31 106.5(9)
O10 C38 O9 C39 5.5(13)
C34 C38 O9 C39 -174.4(7)
C40 C39 O9 C38 -105.7(8)
C48 C49 O11 C63 92.9(8)
C40 C49 O11 C63 -89.8(8)
C50 C59 O12 C64 -92.3(8)
C58 C59 O12 C64 93.6(8)
